data_2018550
loop_
_publ_author_name
'Gherase, Dragos'
'Naubron, Jean-Val\`ere'
'Roussel, Christian'
'Giorgi, Michel'

_publ_section_title
;
 XRD and VCD: a marriage of love or convenience? Honeymoon around a cyclic
 urea derivative
;
_journal_coeditor_code SK3439
_journal_issue 7
_journal_name_full 'Acta Crystallographica Section C'
_journal_page_first o247
_journal_page_last o252
_journal_paper_doi 10.1107/S010827011202358X
_journal_volume 68
_journal_year 2012
_chemical_formula_iupac 'C32 H30 N2 O3 , 0.39H2 O'
_chemical_formula_moiety 'C32 H30 N2 O3,0.4(H2 O)'
_chemical_formula_sum 'C32 H30.8 N2 O3.4'
_chemical_formula_weight 497.79
_chemical_name_systematic
;
(3a<i>S</i>,8a<i>S</i>)-2,2-dimethyl-4,4,8,8-tetraphenyl-4,5,6,7,8,8a-
hexahydro-3a<i>H</i>-1,3-dioxolo[4,5-<i>e</i>][1,3]diazepin-6-one 0.39-hydrate
;
_space_group_IT_number 18
_symmetry_cell_setting orthorhombic
_symmetry_space_group_name_Hall 'P 2 2ab'
_symmetry_space_group_name_H-M 'P 21 21 2'
_atom_sites_solution_hydrogens difmap
_atom_sites_solution_primary direct
_atom_sites_solution_secondary difmap
_cell_angle_alpha 90
_cell_angle_beta 90
_cell_angle_gamma 90
_cell_formula_units_Z 4
_cell_length_a 14.2212(2)
_cell_length_b 15.9917(2)
_cell_length_c 11.3920(2)
_cell_measurement_reflns_used 44308
_cell_measurement_temperature 173(2)
_cell_measurement_theta_max 36.31
_cell_measurement_theta_min 2.92
_cell_volume 2590.78(7)
_computing_cell_refinement 'DENZO and SCALEPACK (Otwinowski & Minor, 1997)'
_computing_data_collection 'COLLECT (Nonius, 1998)'
_computing_data_reduction 'DENZO and SCALEPACK (Otwinowski & Minor, 1997)'
_computing_molecular_graphics 'ORTEP-3(Farrugia, 1997)'
_computing_publication_material 'WinGX (Farrugia, 1999)'
_computing_structure_refinement 'SHELXL97 (Sheldrick, 2008)'
_computing_structure_solution 'SIR92 (Altomare <i>et al.</i>, 1994)'
_diffrn_ambient_temperature 173(2)
_diffrn_measured_fraction_theta_full 0.985
_diffrn_measured_fraction_theta_max 0.96
_diffrn_measurement_device_type 'Nonius KappaCCD area-detector'
_diffrn_measurement_method '\w and \f'
_diffrn_radiation_monochromator graphite
_diffrn_radiation_type MoK\a
_diffrn_radiation_wavelength 0.71073
_diffrn_reflns_av_R_equivalents 0.041
_diffrn_reflns_limit_h_max 23
_diffrn_reflns_limit_h_min -23
_diffrn_reflns_limit_k_max 25
_diffrn_reflns_limit_k_min -25
_diffrn_reflns_limit_l_max 18
_diffrn_reflns_limit_l_min -18
_diffrn_reflns_number 44308
_diffrn_reflns_theta_full 25
_diffrn_reflns_theta_max 36.31
_diffrn_reflns_theta_min 2.92
_diffrn_standards_number 0
_exptl_absorpt_coefficient_mu 0.083
_exptl_absorpt_correction_type none
_exptl_crystal_colour colourless
_exptl_crystal_density_diffrn 1.276
_exptl_crystal_density_method 'not measured'
_exptl_crystal_description prism
_exptl_crystal_F_000 1056
_exptl_crystal_size_max 0.5
_exptl_crystal_size_mid 0.4
_exptl_crystal_size_min 0.34
_refine_diff_density_max 0.474
_refine_diff_density_min -0.521
_refine_ls_abs_structure_details none
_refine_ls_extinction_method none
_refine_ls_goodness_of_fit_ref 1.140
_refine_ls_hydrogen_treatment mixed
_refine_ls_matrix_type full
_refine_ls_number_parameters 344
_refine_ls_number_reflns 6613
_refine_ls_number_restraints 0
_refine_ls_restrained_S_all 1.140
_refine_ls_R_factor_all 0.0609
_refine_ls_R_factor_gt 0.0486
_refine_ls_shift/su_max 0
_refine_ls_shift/su_mean 0
_refine_ls_structure_factor_coef Fsqd
_refine_ls_weighting_details 'calc w = 1/[\s^2^(Fo^2^)+(0.0808P)^2^+0.2579P] where P=(Fo^2^+2Fc^2^)/3'
_refine_ls_weighting_scheme calc
_refine_ls_wR_factor_gt 0.1336
_refine_ls_wR_factor_ref 0.1432
_reflns_number_gt 5684
_reflns_number_total 6613
_reflns_threshold_expression I>2\s(I)
_cod_data_source_file sk3439.cif
_cod_data_source_block Ib
_cod_original_formula_sum 'C32 H30.80 N2 O3.40'
_cod_database_code 2018550
_cod_database_fobs_code 2018550

loop_
_symmetry_equiv_pos_as_xyz
'x, y, z'
'-x, -y, z'
'x+1/2, -y+1/2, -z'
'-x+1/2, y+1/2, -z'

loop_
_atom_site_type_symbol
_atom_site_label
_atom_site_fract_x
_atom_site_fract_y
_atom_site_fract_z
_atom_site_U_iso_or_equiv
_atom_site_adp_type
_atom_site_calc_flag
_atom_site_refinement_flags
_atom_site_occupancy
_atom_site_symmetry_multiplicity
C C1 0.47837(8) 0.79014(8) 0.21586(12) 0.0190(2) Uani d . 1 1
H H1 0.4798 0.8137 0.2972 0.023 Uiso calc R 1 1
C C2 0.56661(9) 0.73836(8) 0.19472(12) 0.0185(2) Uani d . 1 1
H H2 0.5550 0.6989 0.1282 0.022 Uiso calc R 1 1
C C3 0.59988(9) 0.68826(8) 0.30274(12) 0.0180(2) Uani d . 1 1
C C4 0.43706(9) 0.61806(8) 0.33350(12) 0.0204(2) Uani d . 1 1
C C5 0.38626(9) 0.74061(8) 0.19765(12) 0.0196(2) Uani d . 1 1
C C6 0.58517(10) 0.87122(9) 0.11383(15) 0.0244(3) Uani d . 1 1
C C7 0.61807(13) 0.94738(10) 0.1800(2) 0.0395(4) Uani d . 1 1
H H7A 0.6004 0.9421 0.2629 0.059 Uiso calc R 1 1
H H7B 0.5886 0.9974 0.1467 0.059 Uiso calc R 1 1
H H7C 0.6866 0.9521 0.1736 0.059 Uiso calc R 1 1
C C8 0.59938(13) 0.87787(13) -0.01775(17) 0.0378(4) Uani d . 1 1
H H8A 0.5617 0.9243 -0.0485 0.057 Uiso calc R 1 1
H H8B 0.5797 0.8256 -0.0553 0.057 Uiso calc R 1 1
H H8C 0.6660 0.8881 -0.0345 0.057 Uiso calc R 1 1
C C9 0.60858(10) 0.74407(8) 0.41182(12) 0.0217(2) Uani d . 1 1
C C10 0.55411(12) 0.73184(10) 0.51153(14) 0.0291(3) Uani d . 1 1
H H10 0.5095 0.6876 0.5134 0.035 Uiso calc R 1 1
C C11 0.56438(16) 0.78395(14) 0.60902(16) 0.0404(4) Uani d . 1 1
H H11 0.5269 0.7747 0.6768 0.049 Uiso calc R 1 1
C C12 0.62841(17) 0.84877(13) 0.60784(18) 0.0437(5) Uani d . 1 1
H H12 0.6342 0.8847 0.6739 0.052 Uiso calc R 1 1
C C13 0.68406(16) 0.86116(11) 0.51014(18) 0.0408(4) Uani d . 1 1
H H13 0.7289 0.9052 0.5094 0.049 Uiso calc R 1 1
C C14 0.67485(12) 0.80926(10) 0.41245(15) 0.0304(3) Uani d . 1 1
H H14 0.7137 0.8181 0.3457 0.036 Uiso calc R 1 1
C C15 0.69389(9) 0.64453(8) 0.27545(12) 0.0196(2) Uani d . 1 1
C C16 0.76182(12) 0.63423(12) 0.36173(15) 0.0330(3) Uani d . 1 1
H H16 0.7513 0.6564 0.4380 0.040 Uiso calc R 1 1
C C17 0.84529(13) 0.59173(14) 0.33790(19) 0.0418(4) Uani d . 1 1
H H17 0.8913 0.5856 0.3977 0.050 Uiso calc R 1 1
C C18 0.86136(12) 0.55860(11) 0.22809(18) 0.0367(4) Uani d . 1 1
H H18 0.9183 0.5298 0.2119 0.044 Uiso calc R 1 1
C C19 0.79419(13) 0.56764(11) 0.14202(17) 0.0359(4) Uani d . 1 1
H H19 0.8048 0.5449 0.0661 0.043 Uiso calc R 1 1
C C20 0.71077(12) 0.60989(10) 0.16568(15) 0.0300(3) Uani d . 1 1
H H20 0.6647 0.6151 0.1058 0.036 Uiso calc R 1 1
C C21 0.30097(9) 0.79945(9) 0.21164(13) 0.0216(2) Uani d . 1 1
C C22 0.29571(11) 0.85345(10) 0.30780(15) 0.0287(3) Uani d . 1 1
H H22 0.3463 0.8560 0.3621 0.034 Uiso calc R 1 1
C C23 0.21680(12) 0.90353(11) 0.32467(17) 0.0334(3) Uani d . 1 1
H H23 0.2147 0.9409 0.3894 0.040 Uiso calc R 1 1
C C24 0.14147(12) 0.89944(11) 0.24840(17) 0.0339(3) Uani d . 1 1
H H24 0.0873 0.9330 0.2612 0.041 Uiso calc R 1 1
C C25 0.14579(11) 0.84608(13) 0.15327(17) 0.0354(4) Uani d . 1 1
H H25 0.0944 0.8431 0.1001 0.042 Uiso calc R 1 1
C C26 0.22513(10) 0.79657(11) 0.13474(15) 0.0291(3) Uani d . 1 1
H H26 0.2274 0.7604 0.0687 0.035 Uiso calc R 1 1
C C27 0.38532(10) 0.69533(9) 0.07898(13) 0.0219(2) Uani d . 1 1
C C28 0.38193(12) 0.60839(10) 0.07052(15) 0.0295(3) Uani d . 1 1
H H28 0.3799 0.5755 0.1399 0.035 Uiso calc R 1 1
C C29 0.38148(15) 0.56929(12) -0.03867(17) 0.0378(4) Uani d . 1 1
H H29 0.3798 0.5100 -0.0429 0.045 Uiso calc R 1 1
C C30 0.38338(14) 0.61574(13) -0.14107(17) 0.0380(4) Uani d . 1 1
H H30 0.3834 0.5887 -0.2153 0.046 Uiso calc R 1 1
C C31 0.38520(13) 0.70234(13) -0.13382(15) 0.0334(3) Uani d . 1 1
H H31 0.3853 0.7349 -0.2035 0.040 Uiso calc R 1 1
C C32 0.38688(11) 0.74161(10) -0.02487(14) 0.0275(3) Uani d . 1 1
H H32 0.3891 0.8009 -0.0211 0.033 Uiso calc R 1 1
N N1 0.53212(8) 0.61902(7) 0.31873(11) 0.0199(2) Uani d . 1 1
H H1N 0.5607(7) 0.5744(11) 0.3501(8) 0.024 Uiso d T 1 1
N N2 0.37967(8) 0.68261(8) 0.29857(11) 0.0220(2) Uani d . 1 1
H H2N 0.3172(15) 0.6730(2) 0.3182(5) 0.026 Uiso d T 1 1
O O1 0.39951(8) 0.55652(7) 0.38200(11) 0.0277(2) Uani d . 1 1
O O2 0.63384(7) 0.79932(6) 0.15913(11) 0.0246(2) Uani d . 1 1
O O3 0.48698(7) 0.85588(6) 0.13310(10) 0.0241(2) Uani d . 1 1
O O4 0.5000 0.5000 0.5819(2) 0.0481(9) Uani d SP 0.784(8) 2
H H1W 0.5386 0.4702 0.5352 0.072 Uiso d PR 0.784(8) 1

loop_
_atom_site_aniso_label
_atom_site_aniso_U_11
_atom_site_aniso_U_22
_atom_site_aniso_U_33
_atom_site_aniso_U_12
_atom_site_aniso_U_13
_atom_site_aniso_U_23
C1 0.0145(4) 0.0177(5) 0.0250(5) 0.0009(4) 0.0005(4) 0.0025(4)
C2 0.0144(4) 0.0183(5) 0.0226(5) 0.0009(4) 0.0008(4) 0.0035(4)
C3 0.0153(4) 0.0167(5) 0.0219(5) 0.0009(4) 0.0002(4) 0.0014(4)
C4 0.0184(5) 0.0179(5) 0.0248(5) 0.0004(4) 0.0013(4) 0.0013(4)
C5 0.0148(4) 0.0186(5) 0.0254(5) 0.0009(4) -0.0002(4) 0.0023(4)
C6 0.0180(5) 0.0180(5) 0.0372(7) 0.0008(4) 0.0021(5) 0.0063(5)
C7 0.0267(7) 0.0216(6) 0.0703(13) -0.0009(5) -0.0057(8) -0.0037(7)
C8 0.0311(7) 0.0429(9) 0.0393(8) 0.0048(7) 0.0077(7) 0.0175(7)
C9 0.0208(5) 0.0199(5) 0.0245(5) 0.0025(4) -0.0029(5) -0.0017(4)
C10 0.0275(7) 0.0312(7) 0.0285(6) 0.0030(6) 0.0017(6) -0.0031(6)
C11 0.0447(10) 0.0481(10) 0.0286(7) 0.0106(8) 0.0006(7) -0.0100(7)
C12 0.0560(12) 0.0374(8) 0.0376(9) 0.0106(8) -0.0137(9) -0.0138(7)
C13 0.0490(11) 0.0289(7) 0.0444(9) -0.0045(7) -0.0187(9) -0.0051(7)
C14 0.0300(7) 0.0284(6) 0.0328(7) -0.0057(6) -0.0074(6) 0.0000(6)
C15 0.0155(5) 0.0179(5) 0.0255(5) 0.0016(4) 0.0010(4) 0.0024(4)
C16 0.0257(6) 0.0433(9) 0.0299(7) 0.0131(6) -0.0039(6) -0.0004(7)
C17 0.0260(7) 0.0529(11) 0.0464(10) 0.0185(7) -0.0067(7) -0.0002(9)
C18 0.0232(6) 0.0339(8) 0.0530(10) 0.0108(6) 0.0070(7) 0.0018(8)
C19 0.0350(8) 0.0347(8) 0.0378(8) 0.0136(7) 0.0084(7) -0.0028(7)
C20 0.0293(7) 0.0306(7) 0.0300(7) 0.0106(6) -0.0013(6) -0.0040(6)
C21 0.0164(5) 0.0211(5) 0.0274(6) 0.0026(4) 0.0020(4) 0.0040(5)
C22 0.0243(6) 0.0314(7) 0.0304(6) 0.0062(5) 0.0008(5) -0.0015(6)
C23 0.0301(7) 0.0316(7) 0.0386(8) 0.0099(6) 0.0074(6) -0.0005(6)
C24 0.0257(6) 0.0346(7) 0.0412(8) 0.0124(6) 0.0088(6) 0.0122(7)
C25 0.0200(6) 0.0473(9) 0.0389(8) 0.0100(6) 0.0010(6) 0.0079(8)
C26 0.0188(5) 0.0347(7) 0.0338(7) 0.0043(5) -0.0014(5) 0.0008(6)
C27 0.0152(5) 0.0227(5) 0.0279(6) 0.0008(4) -0.0012(5) -0.0011(5)
C28 0.0311(7) 0.0235(6) 0.0338(7) -0.0005(5) -0.0065(6) -0.0028(5)
C29 0.0416(9) 0.0302(7) 0.0417(9) 0.0000(7) -0.0074(8) -0.0115(7)
C30 0.0333(8) 0.0477(10) 0.0329(7) -0.0032(8) -0.0012(7) -0.0132(7)
C31 0.0271(7) 0.0445(9) 0.0288(7) -0.0032(7) 0.0000(6) 0.0000(7)
C32 0.0241(6) 0.0289(6) 0.0296(7) -0.0002(5) -0.0009(6) 0.0020(5)
N1 0.0161(4) 0.0156(4) 0.0279(5) 0.0008(3) 0.0011(4) 0.0037(4)
N2 0.0154(4) 0.0223(5) 0.0283(5) 0.0006(4) 0.0025(4) 0.0058(4)
O1 0.0221(4) 0.0210(4) 0.0401(6) -0.0014(4) 0.0049(4) 0.0088(4)
O2 0.0157(4) 0.0203(4) 0.0378(5) 0.0007(3) 0.0032(4) 0.0097(4)
O3 0.0168(4) 0.0196(4) 0.0360(5) 0.0010(3) 0.0001(4) 0.0089(4)
O4 0.0628(19) 0.0552(17) 0.0264(11) -0.0176(14) 0.000 0.000

loop_
_atom_type_symbol
_atom_type_description
_atom_type_scat_dispersion_real
_atom_type_scat_dispersion_imag
_atom_type_scat_source
C C 0.0033 0.0016 'International Tables Vol C Tables 4.2.6.8 and 6.1.1.4'
H H 0 0 'International Tables Vol C Tables 4.2.6.8 and 6.1.1.4'
N N 0.0061 0.0033 'International Tables Vol C Tables 4.2.6.8 and 6.1.1.4'
O O 0.0106 0.006 'International Tables Vol C Tables 4.2.6.8 and 6.1.1.4'

loop_
_geom_angle_atom_site_label_1
_geom_angle_atom_site_label_2
_geom_angle_atom_site_label_3
_geom_angle
O3 C1 C2 103.12(10)
O3 C1 C5 111.36(10)
C2 C1 C5 113.50(10)
O3 C1 H1 109.6
C2 C1 H1 109.6
C5 C1 H1 109.6
O2 C2 C1 103.06(10)
O2 C2 C3 112.12(10)
C1 C2 C3 114.14(10)
O2 C2 H2 109.1
C1 C2 H2 109.1
C3 C2 H2 109.1
N1 C3 C9 112.83(11)
N1 C3 C15 104.50(10)
C9 C3 C15 110.94(10)
N1 C3 C2 106.69(10)
C9 C3 C2 111.63(10)
C15 C3 C2 109.94(10)
O1 C4 N1 119.21(12)
O1 C4 N2 117.77(12)
N1 C4 N2 123.02(12)
N2 C5 C27 112.84(11)
N2 C5 C21 104.61(10)
C27 C5 C21 111.84(11)
N2 C5 C1 105.71(10)
C27 C5 C1 111.58(11)
C21 C5 C1 109.88(10)
O3 C6 O2 106.07(10)
O3 C6 C7 111.33(13)
O2 C6 C7 108.49(13)
O3 C6 C8 107.04(13)
O2 C6 C8 110.29(13)
C7 C6 C8 113.37(15)
C6 C7 H7A 109.5
C6 C7 H7B 109.5
H7A C7 H7B 109.5
C6 C7 H7C 109.5
H7A C7 H7C 109.5
H7B C7 H7C 109.5
C6 C8 H8A 109.5
C6 C8 H8B 109.5
H8A C8 H8B 109.5
C6 C8 H8C 109.5
H8A C8 H8C 109.5
H8B C8 H8C 109.5
C10 C9 C14 118.32(14)
C10 C9 C3 122.37(13)
C14 C9 C3 119.31(13)
C9 C10 C11 120.54(16)
C9 C10 H10 119.7
C11 C10 H10 119.7
C12 C11 C10 120.65(18)
C12 C11 H11 119.7
C10 C11 H11 119.7
C11 C12 C13 119.62(17)
C11 C12 H12 120.2
C13 C12 H12 120.2
C12 C13 C14 120.29(18)
C12 C13 H13 119.9
C14 C13 H13 119.9
C13 C14 C9 120.57(17)
C13 C14 H14 119.7
C9 C14 H14 119.7
C16 C15 C20 118.04(13)
C16 C15 C3 121.00(13)
C20 C15 C3 120.85(12)
C15 C16 C17 120.82(16)
C15 C16 H16 119.6
C17 C16 H16 119.6
C18 C17 C16 120.37(17)
C18 C17 H17 119.8
C16 C17 H17 119.8
C19 C18 C17 119.42(15)
C19 C18 H18 120.3
C17 C18 H18 120.3
C18 C19 C20 120.31(17)
C18 C19 H19 119.8
C20 C19 H19 119.8
C15 C20 C19 121.03(15)
C15 C20 H20 119.5
C19 C20 H20 119.5
C26 C21 C22 118.24(13)
C26 C21 C5 121.63(13)
C22 C21 C5 119.99(12)
C23 C22 C21 120.47(15)
C23 C22 H22 119.8
C21 C22 H22 119.8
C24 C23 C22 120.75(17)
C24 C23 H23 119.6
C22 C23 H23 119.6
C25 C24 C23 119.25(15)
C25 C24 H24 120.4
C23 C24 H24 120.4
C24 C25 C26 120.38(16)
C24 C25 H25 119.8
C26 C25 H25 119.8
C21 C26 C25 120.89(16)
C21 C26 H26 119.6
C25 C26 H26 119.6
C28 C27 C32 118.08(14)
C28 C27 C5 122.14(14)
C32 C27 C5 119.78(12)
C29 C28 C27 120.64(16)
C29 C28 H28 119.7
C27 C28 H28 119.7
C30 C29 C28 120.82(16)
C30 C29 H29 119.6
C28 C29 H29 119.6
C29 C30 C31 119.09(17)
C29 C30 H30 120.5
C31 C30 H30 120.5
C30 C31 C32 120.26(17)
C30 C31 H31 119.9
C32 C31 H31 119.9
C31 C32 C27 121.10(15)
C31 C32 H32 119.5
C27 C32 H32 119.4
C4 N1 C3 132.08(11)
C4 N1 H1N 113.1(7)
C3 N1 H1N 110.5(8)
C4 N2 C5 131.13(11)
C4 N2 H2N 112.0(4)
C5 N2 H2N 110.6(5)
C2 O2 C6 109.05(10)
C1 O3 C6 108.22(10)

loop_
_geom_bond_atom_site_label_1
_geom_bond_atom_site_label_2
_geom_bond_distance
C1 O3 1.4174(16)
C1 C2 1.5227(18)
C1 C5 1.5447(18)
C1 H1 1.0000
C2 O2 1.4243(16)
C2 C3 1.5428(18)
C2 H2 1.0000
C3 N1 1.4792(16)
C3 C9 1.5349(19)
C3 C15 1.5405(18)
C4 O1 1.2486(16)
C4 N1 1.3624(17)
C4 N2 1.3748(17)
C5 N2 1.4802(18)
C5 C27 1.534(2)
C5 C21 1.5433(18)
C6 O3 1.4347(17)
C6 O2 1.4378(17)
C6 C7 1.507(2)
C6 C8 1.516(2)
C7 H7A 0.9800
C7 H7B 0.9800
C7 H7C 0.9800
C8 H8A 0.9800
C8 H8B 0.9800
C8 H8C 0.9800
C9 C10 1.389(2)
C9 C14 1.405(2)
C10 C11 1.396(2)
C10 H10 0.9500
C11 C12 1.380(3)
C11 H11 0.9500
C12 C13 1.380(3)
C12 H12 0.9500
C13 C14 1.394(2)
C13 H13 0.9500
C14 H14 0.9500
C15 C16 1.388(2)
C15 C20 1.389(2)
C16 C17 1.395(2)
C16 H16 0.9500
C17 C18 1.378(3)
C17 H17 0.9500
C18 C19 1.377(3)
C18 H18 0.9500
C19 C20 1.392(2)
C19 H19 0.9500
C20 H20 0.9500
C21 C26 1.390(2)
C21 C22 1.397(2)
C22 C23 1.392(2)
C22 H22 0.9500
C23 C24 1.381(3)
C23 H23 0.9500
C24 C25 1.381(3)
C24 H24 0.9500
C25 C26 1.395(2)
C25 H25 0.9500
C26 H26 0.9500
C27 C28 1.395(2)
C27 C32 1.396(2)
C28 C29 1.392(2)
C28 H28 0.9500
C29 C30 1.383(3)
C29 H29 0.9500
C30 C31 1.387(3)
C30 H30 0.9500
C31 C32 1.391(2)
C31 H31 0.9500
C32 H32 0.9500
N1 H1N 0.897(15)
N2 H2N 0.93(2)
O4 H1W 0.9008

loop_
_geom_hbond_atom_site_label_D
_geom_hbond_atom_site_label_H
_geom_hbond_atom_site_label_A
_geom_hbond_site_symmetry_A
_geom_hbond_distance_DH
_geom_hbond_distance_HA
_geom_hbond_distance_DA
_geom_hbond_angle_DHA
N1 H1N O1 2_665 0.897(15) 2.198(17) 3.0570(16) 160.3(11)
O4 H1W O1 2_665 0.9 2.00 2.836(2) 154
